data_1527918
loop_
_publ_author_name
'Parant, J.P.'
'Fouassier, C.'
'Olazcuaga, R.'
'Devalette, M.'
'Hagenmuller, P.'

_publ_section_title
;
 Sur Quelques Nouvelles Phases de Formule Nax Mn O2 (X<1)
;
_journal_name_full 'Journal of Solid State Chemistry'
_journal_page_first 1
_journal_page_last 11
_journal_volume 3
_journal_year 1971
_chemical_formula_sum 'Mn Na O2'
_chemical_name_systematic 'Na Mn O2'
_space_group_IT_number 12
_symmetry_space_group_name_Hall '-C 2y'
_symmetry_space_group_name_H-M 'C 1 2/m 1'
_cell_angle_alpha 90
_cell_angle_beta 112.9
_cell_angle_gamma 90
_cell_formula_units_Z 2
_cell_length_a 5.63
_cell_length_b 2.86
_cell_length_c 5.77
_cell_volume 85.585
_citation_journal_id_ASTM JSSCBI
_cod_data_source_file Parant_JSSCBI_1971_1953.cif
_cod_data_source_block Mn1Na1O2
_cod_original_cell_volume 85.58492
_cod_original_formula_sum 'Mn1 Na1 O2'
_cod_database_code 1527918

loop_
_symmetry_equiv_pos_as_xyz
x,y,z
-x,y,-z
-x,-y,-z
x,-y,z
x+1/2,y+1/2,z
-x+1/2,y+1/2,-z
-x+1/2,-y+1/2,-z
x+1/2,-y+1/2,z

loop_
_atom_site_label
_atom_site_type_symbol
_atom_site_fract_x
_atom_site_fract_y
_atom_site_fract_z
_atom_site_occupancy
_atom_site_U_iso_or_equiv
O1 O-2 0.278 0 0.795 1 0.0
Na1 Na+1 0 0.5 0.5 1 0.0
Mn1 Mn+3 0 0 0 1 0.0
